data_2213615
loop_
_publ_author_name
'Song, Wen-Dong'
'Yan, Jian-Bin'
'Guo, Xian-Xia'
'Ng, Seik Weng'

_publ_section_title
;Aqua(3,5-dinitrosalicylato-\k<i>O</i>)bis(1,10-phenanthroline-\k^2^<i>N</i>,<i>N</i>')manganese(II)
 3,5-dinitrosalicylate
;
_journal_coeditor_code XU2231
_journal_issue 5
_journal_name_full 'Acta Crystallographica Section E'
_journal_page_first m1307
_journal_page_last m1308
_journal_paper_doi 10.1107/S160053680701714X
_journal_volume 63
_journal_year 2007
_chemical_formula_iupac '[Mn (C7 H3 N2 O7) (C12 H8 N2)2 (H2 O)] (C7 H2 N2 O7)'
_chemical_formula_moiety 'C31 H21 Mn N6 O8 +, C7 H3 N2 O7 -'
_chemical_formula_sum 'C38 H24 Mn N8 O15'
_chemical_formula_weight 887.59
_chemical_name_systematic
;Aqua(3,5-dinitrosalicylato-\kO)bis(1,10-phenanthroline-\k^2^N,N')manganese(II)
3,5-dinitrosalicylate
;
_space_group_IT_number 2
_symmetry_cell_setting triclinic
_symmetry_space_group_name_Hall '-P 1'
_symmetry_space_group_name_H-M 'P -1'
_atom_sites_solution_hydrogens geom
_atom_sites_solution_primary direct
_atom_sites_solution_secondary difmap
_audit_creation_method SHELXL-97
_cell_angle_alpha 66.3810(10)
_cell_angle_beta 76.4770(10)
_cell_angle_gamma 87.5060(10)
_cell_formula_units_Z 2
_cell_length_a 11.7446(2)
_cell_length_b 12.4410(2)
_cell_length_c 14.7330(2)
_cell_measurement_reflns_used 5796
_cell_measurement_temperature 293(2)
_cell_measurement_theta_max 23.4
_cell_measurement_theta_min 2.5
_cell_volume 1914.65(5)
_computing_cell_refinement 'SAINT (Bruker, 2004)'
_computing_data_collection 'APEX2 (Bruker, 2004)'
_computing_data_reduction SAINT
_computing_molecular_graphics 'X-SEED (Barbour, 2001)'
_computing_publication_material 'publCIF (Westrip, 2007)'
_computing_structure_refinement 'SHELXL97 (Sheldrick, 1997)'
_computing_structure_solution 'SHELXS97 (Sheldrick, 1997)'
_diffrn_ambient_temperature 293(2)
_diffrn_measured_fraction_theta_full 1.00
_diffrn_measured_fraction_theta_max 1.00
_diffrn_measurement_device_type 'Bruker APEXII'
_diffrn_measurement_method '\f and \w'
_diffrn_radiation_monochromator graphite
_diffrn_radiation_source 'medium-focus sealed tube'
_diffrn_radiation_type MoK\a
_diffrn_radiation_wavelength 0.71073
_diffrn_reflns_av_R_equivalents 0.035
_diffrn_reflns_av_sigmaI/netI 0.038
_diffrn_reflns_limit_h_max 15
_diffrn_reflns_limit_h_min -14
_diffrn_reflns_limit_k_max 16
_diffrn_reflns_limit_k_min -16
_diffrn_reflns_limit_l_max 18
_diffrn_reflns_limit_l_min -19
_diffrn_reflns_number 30694
_diffrn_reflns_theta_full 27.5
_diffrn_reflns_theta_max 27.5
_diffrn_reflns_theta_min 1.6
_diffrn_standards_decay_% 0
_diffrn_standards_interval_count 0
_diffrn_standards_interval_time 0
_diffrn_standards_number 0
_exptl_absorpt_coefficient_mu 0.430
_exptl_absorpt_correction_T_max 0.915
_exptl_absorpt_correction_T_min 0.882
_exptl_absorpt_correction_type multi-scan
_exptl_absorpt_process_details '(SADABS; Sheldrick, 1996)'
_exptl_crystal_colour Yellow
_exptl_crystal_density_diffrn 1.540
_exptl_crystal_density_method 'not measured'
_exptl_crystal_description Block
_exptl_crystal_F_000 906
_exptl_crystal_size_max 0.30
_exptl_crystal_size_mid 0.25
_exptl_crystal_size_min 0.21
_refine_diff_density_max 0.34
_refine_diff_density_min -0.34
_refine_ls_extinction_method none
_refine_ls_goodness_of_fit_ref 1.043
_refine_ls_hydrogen_treatment mixed
_refine_ls_matrix_type full
_refine_ls_number_parameters 589
_refine_ls_number_reflns 8780
_refine_ls_number_restraints 6
_refine_ls_restrained_S_all 1.043
_refine_ls_R_factor_all 0.086
_refine_ls_R_factor_gt 0.047
_refine_ls_shift/su_max 0.001
_refine_ls_shift/su_mean 0.000
_refine_ls_structure_factor_coef Fsqd
_refine_ls_weighting_details 'calc w=1/[\s^2^(Fo^2^)+(0.0636P)^2^+0.3049P] where P=(Fo^2^+2Fc^2^)/3'
_refine_ls_weighting_scheme calc
_refine_ls_wR_factor_gt 0.120
_refine_ls_wR_factor_ref 0.143
_reflns_number_gt 5344
_reflns_number_total 8780
_reflns_threshold_expression I>2\s(I)
_cod_data_source_file xu2231.cif
_cod_data_source_block I
_cod_depositor_comments
;
The following automatic conversions were performed:
'_symmetry_cell_setting' value 'Triclinic' changed to 'triclinic'
according to '/home/saulius/struct/CIF-dictionaries/cif_core.dic'
dictionary named 'cif_core.dic' version 2.4.1 from 2010-06-29.

Automatic conversion script
Id: cif_fix_enum 1527 2010-12-29 10:47:43Z saulius 

The following automatic conversions were performed:

'_symmetry_cell_setting' value 'Triclinic' changed to 'triclinic'
according to /home/saulius/struct/CIF-dictionaries/cif_core.dic
dictionary named 'cif_core.dic' version 2.4.1 from 2010-06-29.

Automatic conversion script
Id: cif_fix_values 1715 2011-07-08 13:25:40Z adriana 
;
_cod_database_code 2213615
_cod_database_fobs_code 2213615

loop_
_symmetry_equiv_pos_as_xyz
'x, y, z'
'-x, -y, -z'

loop_
_atom_site_type_symbol
_atom_site_label
_atom_site_fract_x
_atom_site_fract_y
_atom_site_fract_z
_atom_site_U_iso_or_equiv
_atom_site_adp_type
_atom_site_calc_flag
_atom_site_refinement_flags
_atom_site_occupancy
_atom_site_disorder_assembly
_atom_site_disorder_group
Mn Mn1 0.71540(3) 0.86681(3) 0.74335(3) 0.05652(14) Uani d . 1 . .
O O1 0.80160(17) 0.70980(17) 0.77742(16) 0.0804(5) Uani d . 1 . .
O O2 0.76585(17) 0.51727(18) 0.83661(17) 0.0833(6) Uani d . 1 . .
O O3 0.9180(2) 0.38144(17) 0.89088(16) 0.0766(5) Uani d D 1 . .
H H3O 0.859(2) 0.418(3) 0.872(3) 0.110(13) Uiso d D 1 . .
O O4 1.1001(4) 0.2605(3) 0.9360(5) 0.235(3) Uani d . 1 . .
O O5 1.2337(4) 0.3329(4) 0.9554(4) 0.232(2) Uani d . 1 . .
O O6 1.2801(2) 0.7371(2) 0.8830(2) 0.1112(8) Uani d . 1 . .
O O7 1.1477(2) 0.8535(2) 0.8299(2) 0.1134(8) Uani d . 1 . .
O O8 0.9338(2) 0.82381(18) 0.48766(17) 0.0879(6) Uani d . 1 . .
O O9 1.1230(2) 0.82077(18) 0.4906(2) 0.1041(8) Uani d . 1 . .
O O10 1.2909(3) 0.4418(3) 0.6493(3) 0.1549(14) Uani d . 1 . .
O O11 1.1957(2) 0.2857(2) 0.6832(3) 0.1395(12) Uani d . 1 . .
O O12 0.7779(2) 0.2904(3) 0.7284(3) 0.1394(11) Uani d . 1 . .
O O13 0.7026(3) 0.4396(3) 0.6423(3) 0.1662(15) Uani d . 1 . .
O O14' 1.2052(5) 0.6363(6) 0.5474(6) 0.093(2) Uani d PD 0.378(5) A 1
H H14' 1.202(9) 0.707(3) 0.505(6) 0.11(4) Uiso d PD 0.378(5) A 1
O O14 0.8171(3) 0.6389(3) 0.5611(3) 0.0762(11) Uani d PD 0.622(5) A 2
H H14O 0.842(4) 0.7111(14) 0.532(3) 0.069(15) Uiso d PD 0.622(5) A 2
O O1w 0.84325(18) 0.94541(18) 0.60159(15) 0.0753(5) Uani d D 1 . .
H H1w1 0.873(2) 0.9106(19) 0.5638(17) 0.085(10) Uiso d D 1 . .
H H1w2 0.861(3) 1.0183(9) 0.572(2) 0.099(11) Uiso d D 1 . .
N N1 0.59935(18) 1.0166(2) 0.67678(16) 0.0656(6) Uani d . 1 . .
N N2 0.57398(18) 0.7904(2) 0.70130(17) 0.0672(6) Uani d . 1 . .
N N3 0.60761(18) 0.8292(2) 0.90236(16) 0.0640(5) Uani d . 1 . .
N N4 0.81275(18) 0.95946(17) 0.81054(17) 0.0605(5) Uani d . 1 . .
N N5 1.1461(3) 0.3408(3) 0.9308(2) 0.0997(9) Uani d . 1 . .
N N6 1.1880(2) 0.7571(3) 0.8570(2) 0.0831(7) Uani d . 1 . .
N N7 0.7854(3) 0.3912(3) 0.6717(2) 0.0939(8) Uani d . 1 . .
N N8 1.2020(3) 0.3904(3) 0.6583(2) 0.0902(8) Uani d . 1 . .
C C1 0.6147(3) 1.1279(3) 0.6618(2) 0.0773(8) Uani d . 1 . .
H H1 0.6793 1.1497 0.6782 0.093 Uiso calc R 1 . .
C C2 0.5384(3) 1.2134(3) 0.6226(3) 0.0973(11) Uani d . 1 . .
H H2 0.5524 1.2908 0.6126 0.117 Uiso calc R 1 . .
C C3 0.4437(3) 1.1828(4) 0.5991(3) 0.1020(12) Uani d . 1 . .
H H3 0.3917 1.2391 0.5735 0.122 Uiso calc R 1 . .
C C4 0.4237(3) 1.0663(4) 0.6134(2) 0.0871(10) Uani d . 1 . .
C C5 0.3275(3) 1.0258(5) 0.5882(3) 0.1132(15) Uani d . 1 . .
H H5 0.2727 1.0785 0.5626 0.136 Uiso calc R 1 . .
C C6 0.3153(3) 0.9145(5) 0.6008(3) 0.1122(14) Uani d . 1 . .
H H6 0.2514 0.8911 0.5845 0.135 Uiso calc R 1 . .
C C7 0.3977(2) 0.8299(4) 0.6385(2) 0.0884(10) Uani d . 1 . .
C C8 0.3891(3) 0.7128(4) 0.6516(3) 0.1049(13) Uani d . 1 . .
H H8 0.3269 0.6860 0.6356 0.126 Uiso calc R 1 . .
C C9 0.4706(3) 0.6381(4) 0.6874(3) 0.0999(11) Uani d . 1 . .
H H9 0.4658 0.5603 0.6954 0.120 Uiso calc R 1 . .
C C10 0.5624(3) 0.6801(3) 0.7123(2) 0.0828(9) Uani d . 1 . .
H H10 0.6178 0.6282 0.7377 0.099 Uiso calc R 1 . .
C C11 0.4923(2) 0.8654(3) 0.66491(19) 0.0683(7) Uani d . 1 . .
C C12 0.5058(2) 0.9854(3) 0.65220(19) 0.0685(7) Uani d . 1 . .
C C13 0.5102(3) 0.7596(3) 0.9496(2) 0.0871(9) Uani d . 1 . .
H H13 0.4832 0.7208 0.9156 0.105 Uiso calc R 1 . .
C C14 0.4474(3) 0.7424(4) 1.0467(3) 0.1098(13) Uani d . 1 . .
H H14 0.3810 0.6913 1.0780 0.132 Uiso calc R 1 . .
C C15 0.4837(3) 0.8003(4) 1.0951(3) 0.1052(12) Uani d . 1 . .
H H15 0.4406 0.7913 1.1595 0.126 Uiso calc R 1 . .
C C16 0.5851(3) 0.8740(3) 1.0503(2) 0.0819(8) Uani d . 1 . .
C C17 0.6331(4) 0.9349(4) 1.0975(3) 0.1095(12) Uani d . 1 . .
H H17 0.5927 0.9291 1.1617 0.131 Uiso calc R 1 . .
C C18 0.7327(4) 0.9993(3) 1.0537(3) 0.1050(12) Uani d . 1 . .
H H18 0.7604 1.0382 1.0872 0.126 Uiso calc R 1 . .
C C19 0.7992(3) 1.0102(2) 0.9548(3) 0.0797(9) Uani d . 1 . .
C C20 0.9089(4) 1.0699(3) 0.9077(3) 0.0947(11) Uani d . 1 . .
H H20 0.9407 1.1092 0.9388 0.114 Uiso calc R 1 . .
C C21 0.9694(3) 1.0711(3) 0.8167(3) 0.0899(10) Uani d . 1 . .
H H21 1.0439 1.1082 0.7864 0.108 Uiso calc R 1 . .
C C22 0.9178(2) 1.0153(2) 0.7690(2) 0.0744(8) Uani d . 1 . .
H H22 0.9587 1.0176 0.7060 0.089 Uiso calc R 1 . .
C C23 0.7544(2) 0.9544(2) 0.9037(2) 0.0617(6) Uani d . 1 . .
C C24 0.6456(2) 0.8858(2) 0.9519(2) 0.0620(6) Uani d . 1 . .
C C25 0.8292(2) 0.6066(2) 0.81715(19) 0.0604(6) Uani d . 1 . .
C C26 0.9469(2) 0.5864(2) 0.84130(17) 0.0519(5) Uani d . 1 . .
C C27 0.9858(2) 0.4708(2) 0.87665(18) 0.0576(6) Uani d . 1 . .
C C28 1.0975(2) 0.4568(2) 0.89646(19) 0.0648(7) Uani d . 1 . .
C C29 1.1641(2) 0.5491(3) 0.8895(2) 0.0689(7) Uani d . 1 . .
H H29 1.2371 0.5372 0.9052 0.083 Uiso calc R 1 . .
C C30 1.1212(2) 0.6592(2) 0.85881(19) 0.0628(6) Uani d . 1 . .
C C31 1.0149(2) 0.6792(2) 0.83278(18) 0.0566(6) Uani d . 1 . .
H H31 0.9889 0.7550 0.8095 0.068 Uiso calc R 1 . .
C C32 1.0244(3) 0.7719(3) 0.5091(2) 0.0775(8) Uani d . 1 . .
C C33 1.0132(2) 0.6399(2) 0.56241(19) 0.0641(7) Uani d . 1 A .
C C34 1.1110(3) 0.5779(2) 0.5848(2) 0.0643(7) Uani d . 1 . .
H H34 1.1837 0.6174 0.5664 0.077 Uiso calc PR 0.378(5) A 2
C C35 1.0994(2) 0.4566(2) 0.6348(2) 0.0669(7) Uani d . 1 A .
C C36 0.9931(3) 0.3968(2) 0.6626(2) 0.0705(7) Uani d . 1 . .
H H36 0.9864 0.3155 0.6967 0.085 Uiso calc R 1 A .
C C37 0.8971(2) 0.4582(3) 0.6396(2) 0.0690(7) Uani d . 1 A .
C C38 0.9039(2) 0.5803(2) 0.5880(2) 0.0655(7) Uani d . 1 . .
H H38 0.8382 0.6207 0.5712 0.079 Uiso calc PR 0.622(5) A 1

loop_
_atom_site_aniso_label
_atom_site_aniso_U_11
_atom_site_aniso_U_22
_atom_site_aniso_U_33
_atom_site_aniso_U_12
_atom_site_aniso_U_13
_atom_site_aniso_U_23
Mn1 0.0495(2) 0.0632(3) 0.0660(3) 0.00642(16) -0.02416(17) -0.02982(19)
O1 0.0826(13) 0.0697(13) 0.1018(15) 0.0213(10) -0.0459(11) -0.0362(11)
O2 0.0750(13) 0.0738(13) 0.1073(16) -0.0062(10) -0.0354(11) -0.0342(11)
O3 0.1009(16) 0.0537(11) 0.0814(14) 0.0028(11) -0.0319(12) -0.0274(10)
O4 0.207(4) 0.087(2) 0.478(8) 0.076(2) -0.188(5) -0.130(4)
O5 0.216(4) 0.150(3) 0.391(7) 0.117(3) -0.204(5) -0.109(4)
O6 0.0742(15) 0.154(2) 0.126(2) -0.0119(14) -0.0357(14) -0.0685(18)
O7 0.119(2) 0.0839(17) 0.155(2) -0.0120(15) -0.0505(18) -0.0547(17)
O8 0.1029(16) 0.0733(13) 0.0882(15) 0.0233(12) -0.0242(12) -0.0342(11)
O9 0.0998(17) 0.0607(13) 0.133(2) -0.0055(12) -0.0115(15) -0.0270(13)
O10 0.106(2) 0.102(2) 0.266(4) 0.0215(17) -0.093(2) -0.058(2)
O11 0.1033(19) 0.0736(17) 0.205(3) 0.0189(14) -0.0097(19) -0.0355(18)
O12 0.117(2) 0.095(2) 0.174(3) -0.0341(17) -0.027(2) -0.020(2)
O13 0.092(2) 0.139(3) 0.244(4) -0.0216(19) -0.060(2) -0.039(3)
O14' 0.076(4) 0.081(5) 0.120(5) 0.002(3) -0.030(4) -0.036(4)
O14 0.064(2) 0.075(2) 0.091(2) 0.0144(17) -0.0202(17) -0.034(2)
O1w 0.0826(13) 0.0617(13) 0.0750(13) 0.0055(11) -0.0056(10) -0.0281(11)
N1 0.0586(13) 0.0798(16) 0.0638(14) 0.0169(11) -0.0184(10) -0.0336(12)
N2 0.0572(13) 0.0858(16) 0.0711(14) 0.0029(11) -0.0265(11) -0.0380(12)
N3 0.0534(12) 0.0792(14) 0.0667(14) 0.0064(11) -0.0236(10) -0.0319(12)
N4 0.0597(12) 0.0532(12) 0.0722(14) 0.0029(10) -0.0284(11) -0.0219(10)
N5 0.111(2) 0.092(2) 0.112(2) 0.0543(19) -0.0487(18) -0.0501(18)
N6 0.0708(17) 0.102(2) 0.0897(18) -0.0102(15) -0.0211(14) -0.0493(17)
N7 0.085(2) 0.090(2) 0.105(2) -0.0154(17) -0.0157(17) -0.0388(18)
N8 0.0851(19) 0.0695(18) 0.107(2) 0.0112(15) -0.0209(16) -0.0281(15)
C1 0.0792(19) 0.078(2) 0.0750(19) 0.0238(16) -0.0195(15) -0.0327(16)
C2 0.104(3) 0.096(2) 0.082(2) 0.042(2) -0.017(2) -0.0332(19)
C3 0.089(3) 0.127(3) 0.074(2) 0.058(2) -0.0207(18) -0.028(2)
C4 0.0608(18) 0.132(3) 0.0588(18) 0.0341(19) -0.0176(13) -0.0287(19)
C5 0.060(2) 0.188(5) 0.075(2) 0.036(3) -0.0318(17) -0.031(3)
C6 0.060(2) 0.194(5) 0.076(2) -0.001(3) -0.0319(17) -0.038(3)
C7 0.0539(16) 0.153(3) 0.0623(18) -0.0075(19) -0.0194(13) -0.043(2)
C8 0.073(2) 0.170(4) 0.088(2) -0.033(2) -0.0222(18) -0.062(3)
C9 0.089(2) 0.132(3) 0.099(3) -0.028(2) -0.022(2) -0.064(2)
C10 0.0750(19) 0.098(2) 0.093(2) -0.0075(16) -0.0273(16) -0.0513(19)
C11 0.0465(14) 0.110(2) 0.0525(15) 0.0019(14) -0.0156(11) -0.0345(15)
C12 0.0465(14) 0.106(2) 0.0506(15) 0.0168(14) -0.0134(11) -0.0296(15)
C13 0.0601(17) 0.122(3) 0.082(2) -0.0101(17) -0.0167(15) -0.043(2)
C14 0.073(2) 0.163(4) 0.085(2) -0.025(2) -0.0048(18) -0.045(3)
C15 0.080(2) 0.154(4) 0.078(2) 0.005(2) -0.0045(18) -0.051(2)
C16 0.090(2) 0.097(2) 0.073(2) 0.0242(18) -0.0312(17) -0.0436(18)
C17 0.138(3) 0.128(3) 0.090(3) 0.020(3) -0.034(2) -0.070(2)
C18 0.151(4) 0.101(3) 0.108(3) 0.024(3) -0.061(3) -0.072(2)
C19 0.108(2) 0.0577(16) 0.095(2) 0.0142(16) -0.0572(19) -0.0362(16)
C20 0.128(3) 0.0606(18) 0.121(3) 0.0038(19) -0.078(3) -0.0357(19)
C21 0.090(2) 0.0590(18) 0.118(3) -0.0114(15) -0.056(2) -0.0135(18)
C22 0.0696(17) 0.0610(16) 0.089(2) -0.0044(14) -0.0342(15) -0.0176(15)
C23 0.0780(17) 0.0483(14) 0.0723(17) 0.0190(12) -0.0410(14) -0.0268(12)
C24 0.0637(15) 0.0647(16) 0.0670(17) 0.0187(13) -0.0285(13) -0.0302(13)
C25 0.0658(16) 0.0609(16) 0.0599(15) 0.0075(13) -0.0215(12) -0.0265(13)
C26 0.0588(14) 0.0527(14) 0.0476(13) 0.0051(11) -0.0151(10) -0.0226(11)
C27 0.0738(16) 0.0540(14) 0.0490(14) 0.0072(12) -0.0161(12) -0.0242(11)
C28 0.0785(18) 0.0657(17) 0.0547(15) 0.0233(14) -0.0233(13) -0.0264(13)
C29 0.0604(16) 0.093(2) 0.0603(16) 0.0169(15) -0.0221(12) -0.0346(15)
C30 0.0602(15) 0.0720(17) 0.0601(16) -0.0030(13) -0.0153(12) -0.0292(13)
C31 0.0643(15) 0.0537(14) 0.0529(14) 0.0037(11) -0.0163(11) -0.0211(11)
C32 0.096(2) 0.0627(18) 0.0692(19) 0.0044(18) -0.0037(17) -0.0307(15)
C33 0.0763(18) 0.0607(16) 0.0568(15) 0.0044(14) -0.0069(13) -0.0301(13)
C34 0.0671(17) 0.0628(17) 0.0658(16) -0.0020(14) -0.0067(13) -0.0329(13)
C35 0.0704(17) 0.0649(17) 0.0679(17) 0.0097(14) -0.0113(13) -0.0326(14)
C36 0.0784(19) 0.0596(16) 0.0722(18) -0.0003(14) -0.0082(14) -0.0301(14)
C37 0.0691(17) 0.0726(18) 0.0680(17) -0.0068(14) -0.0063(13) -0.0353(15)
C38 0.0698(17) 0.0722(18) 0.0596(16) 0.0094(14) -0.0133(13) -0.0332(14)

loop_
_atom_type_symbol
_atom_type_description
_atom_type_scat_dispersion_real
_atom_type_scat_dispersion_imag
_atom_type_scat_source
C C 0.0033 0.0016 'International Tables Vol C Tables 4.2.6.8 and 6.1.1.4'
H H 0.0000 0.0000 'International Tables Vol C Tables 4.2.6.8 and 6.1.1.4'
N N 0.0061 0.0033 'International Tables Vol C Tables 4.2.6.8 and 6.1.1.4'
O O 0.0106 0.0060 'International Tables Vol C Tables 4.2.6.8 and 6.1.1.4'
Mn Mn 0.3368 0.7283 'International Tables Vol C Tables 4.2.6.8 and 6.1.1.4'

loop_
_geom_angle_atom_site_label_1
_geom_angle_atom_site_label_2
_geom_angle_atom_site_label_3
_geom_angle
_geom_angle_publ_flag
O1 Mn1 O1w 90.12(8) yes
O1 Mn1 N1 162.60(8) yes
O1 Mn1 N2 91.03(8) yes
O1 Mn1 N3 97.63(8) yes
O1 Mn1 N4 99.90(7) yes
O1w Mn1 N1 86.90(8) yes
O1w Mn1 N2 103.27(8) yes
O1w Mn1 N3 161.32(8) yes
O1w Mn1 N4 88.67(8) yes
N1 Mn1 N2 73.04(8) yes
N1 Mn1 N3 90.47(8) yes
N1 Mn1 N4 97.16(8) yes
N2 Mn1 N3 93.60(8) yes
N2 Mn1 N4 163.84(8) yes
N3 Mn1 N4 73.30(8) yes
C25 O1 Mn1 164.5(2) ?
C27 O3 H3O 99(2) ?
C34 O14' H14' 115(7) ?
C38 O14 H14O 107(3) ?
Mn1 O1w H1w1 124.9(17) ?
Mn1 O1w H1w2 123.0(17) ?
H1w1 O1w H1w2 111.4(16) ?
C1 N1 C12 118.3(3) ?
C1 N1 Mn1 126.52(19) ?
C12 N1 Mn1 115.13(19) ?
C10 N2 C11 118.2(2) ?
C10 N2 Mn1 126.1(2) ?
C11 N2 Mn1 115.66(18) ?
C13 N3 C24 118.0(2) ?
C13 N3 Mn1 126.25(19) ?
C24 N3 Mn1 115.73(17) ?
C22 N4 C23 118.5(2) ?
C22 N4 Mn1 127.0(2) ?
C23 N4 Mn1 114.48(16) ?
O4 N5 O5 120.0(4) ?
O4 N5 C28 122.4(4) ?
O5 N5 C28 117.7(4) ?
O6 N6 O7 123.8(3) ?
O6 N6 C30 118.1(3) ?
O7 N6 C30 118.1(3) ?
O12 N7 O13 121.4(3) ?
O12 N7 C37 119.3(3) ?
O13 N7 C37 119.3(3) ?
O10 N8 O11 121.9(3) ?
O10 N8 C35 119.4(3) ?
O11 N8 C35 118.6(3) ?
N1 C1 C2 122.9(3) ?
N1 C1 H1 118.5 ?
C2 C1 H1 118.5 ?
C3 C2 C1 119.2(4) ?
C3 C2 H2 120.4 ?
C1 C2 H2 120.4 ?
C2 C3 C4 120.1(3) ?
C2 C3 H3 120.0 ?
C4 C3 H3 120.0 ?
C3 C4 C12 117.2(3) ?
C3 C4 C5 124.2(4) ?
C12 C4 C5 118.6(4) ?
C6 C5 C4 121.3(4) ?
C6 C5 H5 119.4 ?
C4 C5 H5 119.4 ?
C5 C6 C7 121.9(4) ?
C5 C6 H6 119.0 ?
C7 C6 H6 119.0 ?
C8 C7 C11 117.6(3) ?
C8 C7 C6 123.8(3) ?
C11 C7 C6 118.7(4) ?
C9 C8 C7 120.3(3) ?
C9 C8 H8 119.8 ?
C7 C8 H8 119.8 ?
C8 C9 C10 118.8(4) ?
C8 C9 H9 120.6 ?
C10 C9 H9 120.6 ?
N2 C10 C9 123.0(3) ?
N2 C10 H10 118.5 ?
C9 C10 H10 118.5 ?
N2 C11 C7 122.2(3) ?
N2 C11 C12 118.0(2) ?
C7 C11 C12 119.8(3) ?
N1 C12 C4 122.3(3) ?
N1 C12 C11 118.0(2) ?
C4 C12 C11 119.7(3) ?
N3 C13 C14 123.0(3) ?
N3 C13 H13 118.5 ?
C14 C13 H13 118.5 ?
C15 C14 C13 119.0(3) ?
C15 C14 H14 120.5 ?
C13 C14 H14 120.5 ?
C14 C15 C16 120.9(3) ?
C14 C15 H15 119.5 ?
C16 C15 H15 119.5 ?
C15 C16 C24 117.0(3) ?
C15 C16 C17 124.9(3) ?
C24 C16 C17 118.1(3) ?
C18 C17 C16 122.6(3) ?
C18 C17 H17 118.7 ?
C16 C17 H17 118.7 ?
C17 C18 C19 121.0(3) ?
C17 C18 H18 119.5 ?
C19 C18 H18 119.5 ?
C20 C19 C23 117.4(3) ?
C20 C19 C18 123.8(3) ?
C23 C19 C18 118.8(3) ?
C21 C20 C19 120.5(3) ?
C21 C20 H20 119.8 ?
C19 C20 H20 119.8 ?
C20 C21 C22 118.9(3) ?
C20 C21 H21 120.6 ?
C22 C21 H21 120.6 ?
N4 C22 C21 122.4(3) ?
N4 C22 H22 118.8 ?
C21 C22 H22 118.8 ?
N4 C23 C19 122.3(3) ?
N4 C23 C24 118.2(2) ?
C19 C23 C24 119.4(3) ?
N3 C24 C16 122.1(3) ?
N3 C24 C23 117.8(2) ?
C16 C24 C23 120.0(2) ?
O1 C25 O2 124.6(2) ?
O1 C25 C26 118.1(2) ?
O2 C25 C26 117.3(2) ?
C31 C26 C27 120.5(2) ?
C31 C26 C25 120.1(2) ?
C27 C26 C25 119.4(2) ?
O3 C27 C28 122.4(2) ?
O3 C27 C26 120.5(2) ?
C28 C27 C26 117.1(2) ?
C29 C28 C27 122.1(2) ?
C29 C28 N5 117.0(3) ?
C27 C28 N5 120.9(3) ?
C30 C29 C28 118.9(2) ?
C30 C29 H29 120.5 ?
C28 C29 H29 120.5 ?
C29 C30 C31 121.4(2) ?
C29 C30 N6 119.5(3) ?
C31 C30 N6 119.0(3) ?
C30 C31 C26 119.8(2) ?
C30 C31 H31 120.1 ?
C26 C31 H31 120.1 ?
O9 C32 O8 125.5(3) ?
O9 C32 C33 117.1(3) ?
O8 C32 C33 117.4(3) ?
C34 C33 C38 120.3(2) ?
C34 C33 C32 119.8(3) ?
C38 C33 C32 119.8(3) ?
O14' C34 C33 115.3(4) ?
O14' C34 C35 124.8(4) ?
C33 C34 C35 119.4(3) ?
C33 C34 H34 120.3 ?
C35 C34 H34 120.3 ?
C36 C35 C34 121.3(3) ?
C36 C35 N8 119.0(3) ?
C34 C35 N8 119.8(3) ?
C37 C36 C35 119.2(3) ?
C37 C36 H36 120.4 ?
C35 C36 H36 120.4 ?
C36 C37 C38 122.1(3) ?
C36 C37 N7 117.4(3) ?
C38 C37 N7 120.6(3) ?
O14 C38 C37 123.2(3) ?
O14 C38 C33 119.0(3) ?
C37 C38 C33 117.7(3) ?
C37 C38 H38 121.1 ?
C33 C38 H38 121.1 ?

loop_
_geom_bond_atom_site_label_1
_geom_bond_atom_site_label_2
_geom_bond_distance
_geom_bond_publ_flag
Mn1 O1 2.091(2) yes
Mn1 O1w 2.144(2) yes
Mn1 N1 2.287(2) yes
Mn1 N2 2.266(2) yes
Mn1 N3 2.257(2) yes
Mn1 N4 2.275(2) yes
O1 C25 1.244(3) ?
O2 C25 1.260(3) ?
O3 C27 1.314(3) ?
O3 H3O 0.858(10) ?
O4 N5 1.123(4) ?
O5 N5 1.156(5) ?
O6 N6 1.213(3) ?
O7 N6 1.216(3) ?
O8 C32 1.258(4) ?
O9 C32 1.252(4) ?
O10 N8 1.201(3) ?
O11 N8 1.204(3) ?
O12 N7 1.190(4) ?
O13 N7 1.197(4) ?
O14' C34 1.233(6) ?
O14' H14' 0.853(10) ?
O14 C38 1.273(4) ?
O14 H14O 0.855(10) ?
O1w H1w1 0.843(10) ?
O1w H1w2 0.844(10) ?
N1 C1 1.325(3) ?
N1 C12 1.351(3) ?
N2 C10 1.326(4) ?
N2 C11 1.356(3) ?
N3 C13 1.332(3) ?
N3 C24 1.349(3) ?
N4 C22 1.327(3) ?
N4 C23 1.361(3) ?
N5 C28 1.465(4) ?
N6 C30 1.465(4) ?
N7 C37 1.459(4) ?
N8 C35 1.460(4) ?
C1 C2 1.392(4) ?
C1 H1 0.9300 ?
C2 C3 1.350(5) ?
C2 H2 0.9300 ?
C3 C4 1.401(5) ?
C3 H3 0.9300 ?
C4 C12 1.408(4) ?
C4 C5 1.435(5) ?
C5 C6 1.332(6) ?
C5 H5 0.9300 ?
C6 C7 1.430(5) ?
C6 H6 0.9300 ?
C7 C8 1.396(5) ?
C7 C11 1.402(4) ?
C8 C9 1.351(5) ?
C8 H8 0.9300 ?
C9 C10 1.398(4) ?
C9 H9 0.9300 ?
C10 H10 0.9300 ?
C11 C12 1.439(4) ?
C13 C14 1.383(4) ?
C13 H13 0.9300 ?
C14 C15 1.338(5) ?
C14 H14 0.9300 ?
C15 C16 1.391(5) ?
C15 H15 0.9300 ?
C16 C24 1.409(4) ?
C16 C17 1.420(5) ?
C17 C18 1.320(5) ?
C17 H17 0.9300 ?
C18 C19 1.438(5) ?
C18 H18 0.9300 ?
C19 C20 1.394(5) ?
C19 C23 1.401(4) ?
C20 C21 1.358(5) ?
C20 H20 0.9300 ?
C21 C22 1.403(4) ?
C21 H21 0.9300 ?
C22 H22 0.9300 ?
C23 C24 1.432(4) ?
C25 C26 1.492(3) ?
C26 C31 1.380(3) ?
C26 C27 1.415(3) ?
C27 C28 1.398(4) ?
C28 C29 1.374(4) ?
C29 C30 1.373(4) ?
C29 H29 0.9300 ?
C30 C31 1.374(3) ?
C31 H31 0.9300 ?
C32 C33 1.506(4) ?
C33 C34 1.385(4) ?
C33 C38 1.405(4) ?
C34 C35 1.385(4) ?
C34 H34 0.9300 ?
C35 C36 1.370(4) ?
C36 C37 1.365(4) ?
C36 H36 0.9300 ?
C37 C38 1.395(4) ?
C38 H38 0.9300 ?

loop_
_geom_hbond_atom_site_label_D
_geom_hbond_atom_site_label_H
_geom_hbond_atom_site_label_A
_geom_hbond_site_symmetry_A
_geom_hbond_distance_DH
_geom_hbond_distance_HA
_geom_hbond_distance_DA
_geom_hbond_angle_DHA
_geom_hbond_publ_flag
O1w H1w1 O8 . 0.840(10) 1.860(10) 2.701(3) 176(2) yes
O1w H1w2 O9 2_776 0.840(10) 1.840(10) 2.673(3) 172(3) yes
O14 H14o O8 . 0.860(10) 1.62(2) 2.435(4) 158(4) yes
O14' H14' O9 . 0.850(10) 1.63(6) 2.354(7) 141(9) yes

loop_
_geom_torsion_atom_site_label_1
_geom_torsion_atom_site_label_2
_geom_torsion_atom_site_label_3
_geom_torsion_atom_site_label_4
_geom_torsion
O1w Mn1 O1 C25 -172.4(7)
N3 Mn1 O1 C25 24.7(7)
N2 Mn1 O1 C25 -69.1(7)
N4 Mn1 O1 C25 98.9(7)
N1 Mn1 O1 C25 -92.4(7)
O1 Mn1 N1 C1 -153.1(3)
O1w Mn1 N1 C1 -72.6(2)
N3 Mn1 N1 C1 88.9(2)
N2 Mn1 N1 C1 -177.5(2)
N4 Mn1 N1 C1 15.7(2)
O1 Mn1 N1 C12 27.8(4)
O1w Mn1 N1 C12 108.24(17)
N3 Mn1 N1 C12 -90.27(17)
N2 Mn1 N1 C12 3.35(16)
N4 Mn1 N1 C12 -163.49(17)
O1 Mn1 N2 C10 6.3(2)
O1w Mn1 N2 C10 96.7(2)
N3 Mn1 N2 C10 -91.4(2)
N4 Mn1 N2 C10 -126.5(3)
N1 Mn1 N2 C10 179.2(2)
O1 Mn1 N2 C11 -176.08(18)
O1w Mn1 N2 C11 -85.72(18)
N3 Mn1 N2 C11 86.20(18)
N4 Mn1 N2 C11 51.1(4)
N1 Mn1 N2 C11 -3.19(17)
O1 Mn1 N3 C13 -77.8(2)
O1w Mn1 N3 C13 168.5(3)
N2 Mn1 N3 C13 13.8(3)
N4 Mn1 N3 C13 -175.9(3)
N1 Mn1 N3 C13 86.8(2)
O1 Mn1 N3 C24 103.93(18)
O1w Mn1 N3 C24 -9.9(4)
N2 Mn1 N3 C24 -164.55(18)
N4 Mn1 N3 C24 5.82(17)
N1 Mn1 N3 C24 -91.51(18)
O1 Mn1 N4 C22 79.0(2)
O1w Mn1 N4 C22 -10.9(2)
N3 Mn1 N4 C22 174.1(2)
N2 Mn1 N4 C22 -149.1(3)
N1 Mn1 N4 C22 -97.6(2)
O1 Mn1 N4 C23 -100.52(17)
O1w Mn1 N4 C23 169.59(17)
N3 Mn1 N4 C23 -5.45(16)
N2 Mn1 N4 C23 31.4(4)
N1 Mn1 N4 C23 82.88(17)
C12 N1 C1 C2 0.4(4)
Mn1 N1 C1 C2 -178.7(2)
N1 C1 C2 C3 0.5(5)
C1 C2 C3 C4 -0.6(5)
C2 C3 C4 C12 -0.2(5)
C2 C3 C4 C5 -178.2(3)
C3 C4 C5 C6 177.9(4)
C12 C4 C5 C6 -0.1(5)
C4 C5 C6 C7 -0.8(6)
C5 C6 C7 C8 -179.2(4)
C5 C6 C7 C11 1.4(5)
C11 C7 C8 C9 -0.7(5)
C6 C7 C8 C9 179.8(3)
C7 C8 C9 C10 0.9(5)
C11 N2 C10 C9 0.5(4)
Mn1 N2 C10 C9 178.0(2)
C8 C9 C10 N2 -0.8(5)
C10 N2 C11 C7 -0.3(4)
Mn1 N2 C11 C7 -178.1(2)
C10 N2 C11 C12 -179.5(2)
Mn1 N2 C11 C12 2.8(3)
C8 C7 C11 N2 0.5(4)
C6 C7 C11 N2 179.9(3)
C8 C7 C11 C12 179.6(3)
C6 C7 C11 C12 -1.0(4)
C1 N1 C12 C4 -1.3(4)
Mn1 N1 C12 C4 177.96(19)
C1 N1 C12 C11 177.6(2)
Mn1 N1 C12 C11 -3.2(3)
C3 C4 C12 N1 1.1(4)
C5 C4 C12 N1 179.3(3)
C3 C4 C12 C11 -177.7(3)
C5 C4 C12 C11 0.5(4)
N2 C11 C12 N1 0.3(4)
C7 C11 C12 N1 -178.8(2)
N2 C11 C12 C4 179.2(2)
C7 C11 C12 C4 0.1(4)
C24 N3 C13 C14 -0.5(5)
Mn1 N3 C13 C14 -178.8(3)
N3 C13 C14 C15 1.9(6)
C13 C14 C15 C16 -2.1(6)
C14 C15 C16 C24 1.0(5)
C14 C15 C16 C17 -177.1(4)
C15 C16 C17 C18 176.6(4)
C24 C16 C17 C18 -1.5(6)
C16 C17 C18 C19 -0.6(6)
C17 C18 C19 C20 -175.3(4)
C17 C18 C19 C23 2.2(5)
C23 C19 C20 C21 -1.2(4)
C18 C19 C20 C21 176.3(3)
C19 C20 C21 C22 2.6(5)
C23 N4 C22 C21 -1.3(4)
Mn1 N4 C22 C21 179.2(2)
C20 C21 C22 N4 -1.3(4)
C22 N4 C23 C19 2.8(4)
Mn1 N4 C23 C19 -177.64(19)
C22 N4 C23 C24 -174.9(2)
Mn1 N4 C23 C24 4.7(3)
C20 C19 C23 N4 -1.6(4)
C18 C19 C23 N4 -179.2(3)
C20 C19 C23 C24 176.1(2)
C18 C19 C23 C24 -1.5(4)
C13 N3 C24 C16 -0.6(4)
Mn1 N3 C24 C16 177.9(2)
C13 N3 C24 C23 176.0(2)
Mn1 N3 C24 C23 -5.6(3)
C15 C16 C24 N3 0.3(4)
C17 C16 C24 N3 178.6(3)
C15 C16 C24 C23 -176.1(3)
C17 C16 C24 C23 2.1(4)
N4 C23 C24 N3 0.5(3)
C19 C23 C24 N3 -177.2(2)
N4 C23 C24 C16 177.2(2)
C19 C23 C24 C16 -0.6(4)
Mn1 O1 C25 O2 54.5(8)
Mn1 O1 C25 C26 -127.1(6)
O1 C25 C26 C31 8.9(3)
O2 C25 C26 C31 -172.6(2)
O1 C25 C26 C27 -173.5(2)
O2 C25 C26 C27 5.0(3)
C31 C26 C27 O3 175.7(2)
C25 C26 C27 O3 -1.9(3)
C31 C26 C27 C28 -3.5(3)
C25 C26 C27 C28 178.9(2)
O3 C27 C28 C29 -174.6(2)
C26 C27 C28 C29 4.7(4)
O3 C27 C28 N5 2.4(4)
C26 C27 C28 N5 -178.4(2)
O4 N5 C28 C29 -177.5(5)
O5 N5 C28 C29 4.4(5)
O4 N5 C28 C27 5.4(6)
O5 N5 C28 C27 -172.6(4)
C27 C28 C29 C30 -2.2(4)
N5 C28 C29 C30 -179.2(2)
C28 C29 C30 C31 -1.6(4)
C28 C29 C30 N6 176.3(2)
O6 N6 C30 C29 0.0(4)
O7 N6 C30 C29 -179.7(3)
O6 N6 C30 C31 177.9(3)
O7 N6 C30 C31 -1.8(4)
C29 C30 C31 C26 2.7(4)
N6 C30 C31 C26 -175.2(2)
C27 C26 C31 C30 0.0(3)
C25 C26 C31 C30 177.5(2)
O9 C32 C33 C34 -2.7(4)
O8 C32 C33 C34 177.8(2)
O9 C32 C33 C38 178.1(3)
O8 C32 C33 C38 -1.4(4)
C38 C33 C34 O14' 170.6(4)
C32 C33 C34 O14' -8.5(5)
C38 C33 C34 C35 -1.5(4)
C32 C33 C34 C35 179.3(2)
O14' C34 C35 C36 -171.4(5)
C33 C34 C35 C36 0.0(4)
O14' C34 C35 N8 8.4(6)
C33 C34 C35 N8 179.7(2)
O10 N8 C35 C36 -168.2(3)
O11 N8 C35 C36 14.0(4)
O10 N8 C35 C34 12.0(5)
O11 N8 C35 C34 -165.7(3)
C34 C35 C36 C37 0.6(4)
N8 C35 C36 C37 -179.1(2)
C35 C36 C37 C38 0.4(4)
C35 C36 C37 N7 -179.2(3)
O12 N7 C37 C36 10.8(4)
O13 N7 C37 C36 -170.9(3)
O12 N7 C37 C38 -168.8(3)
O13 N7 C37 C38 9.5(5)
C36 C37 C38 O14 176.3(3)
N7 C37 C38 O14 -4.1(4)
C36 C37 C38 C33 -1.8(4)
N7 C37 C38 C33 177.8(2)
C34 C33 C38 O14 -175.8(3)
C32 C33 C38 O14 3.3(4)
C34 C33 C38 C37 2.4(4)
C32 C33 C38 C37 -178.4(2)
